data_2239808
loop_
_publ_author_name
'Bahron, Hadariah'
'Tajuddin, Amalina Mohd'
'Ibrahim, Wan Nazihah Wan'
'Fun, Hoong-Kun'
'Chantrapromma, Suchada'

_publ_section_title
;
 Crystal structure of
 bis{2-[(<i>E</i>)-(4-methoxylbenzyl)iminomethyl]phenolato-\k^2^<i>N</i>,<i>O</i>^1^}nickel(II)
;
_journal_coeditor_code SJ5419
_journal_issue 8
_journal_name_full 'Acta Crystallographica Section E'
_journal_page_first 104
_journal_page_last 106
_journal_paper_doi 10.1107/S160053681401650X
_journal_volume 70
_journal_year 2014
_chemical_formula_iupac '[Ni (C15 H14 N1 O2)2]'
_chemical_formula_moiety 'C30 H28 N2 Ni O4'
_chemical_formula_sum 'C30 H28 N2 Ni O4'
_chemical_formula_weight 539.23
_chemical_melting_point_gt 469
_chemical_melting_point_lt 472
_chemical_name_systematic
;
Bis{2-[(<i>E</i>)-(4-methoxylbenzyl)iminomethyl]phenolato-\k^2^<i>N</i>,<i>O</i>^1^}nickel(II)
;
_space_group_IT_number 14
_symmetry_cell_setting monoclinic
_symmetry_space_group_name_Hall '-P 2ybc'
_symmetry_space_group_name_H-M 'P 1 21/c 1'
_atom_sites_solution_hydrogens geom
_atom_sites_solution_primary direct
_atom_sites_solution_secondary difmap
_audit_creation_method SHELXL-97
_cell_angle_alpha 90.00
_cell_angle_beta 95.6820(10)
_cell_angle_gamma 90.00
_cell_formula_units_Z 2
_cell_length_a 12.1847(2)
_cell_length_b 5.67380(10)
_cell_length_c 17.7620(3)
_cell_measurement_reflns_used 3542
_cell_measurement_temperature 100(2)
_cell_measurement_theta_max 30.00
_cell_measurement_theta_min 1.68
_cell_volume 1221.92(4)
_computing_cell_refinement 'APEX2 (Bruker, 2009)'
_computing_data_collection 'APEX2 (Bruker, 2009)'
_computing_data_reduction 'SAINT (Bruker, 2009)'
_computing_molecular_graphics 'SHELXTL (Sheldrick, 2008)'
_computing_publication_material
;
SHELXTL (Sheldrick, 2008), PLATON (Spek, 2009), Mercury
(Macrae <i>et al.</i>, 2006) and publCIF (Westrip, 2010)
;
_computing_structure_refinement 'SHELXTL (Sheldrick, 2008)'
_computing_structure_solution 'SHELXTL (Sheldrick, 2008)'
_diffrn_ambient_temperature 100
_diffrn_measured_fraction_theta_full 0.997
_diffrn_measured_fraction_theta_max 0.997
_diffrn_measurement_device_type 'Bruker APEXII CCD area-detector'
_diffrn_measurement_method '\f and \w scans'
_diffrn_radiation_monochromator graphite
_diffrn_radiation_source 'sealed tube'
_diffrn_radiation_type MoK\a
_diffrn_radiation_wavelength 0.71073
_diffrn_reflns_av_R_equivalents 0.0186
_diffrn_reflns_av_sigmaI/netI 0.0197
_diffrn_reflns_limit_h_max 17
_diffrn_reflns_limit_h_min -17
_diffrn_reflns_limit_k_max 7
_diffrn_reflns_limit_k_min -7
_diffrn_reflns_limit_l_max 24
_diffrn_reflns_limit_l_min -24
_diffrn_reflns_number 14541
_diffrn_reflns_theta_full 30.00
_diffrn_reflns_theta_max 30.00
_diffrn_reflns_theta_min 1.68
_diffrn_standards_number 0
_exptl_absorpt_coefficient_mu 0.835
_exptl_absorpt_correction_T_max 0.8759
_exptl_absorpt_correction_T_min 0.6702
_exptl_absorpt_correction_type multi-scan
_exptl_absorpt_process_details '(SADABS; Bruker, 2009)'
_exptl_crystal_colour green
_exptl_crystal_density_diffrn 1.466
_exptl_crystal_density_method 'not measured'
_exptl_crystal_description needle
_exptl_crystal_F_000 564
_exptl_crystal_size_max 0.52
_exptl_crystal_size_mid 0.30
_exptl_crystal_size_min 0.16
_refine_diff_density_max 0.415
_refine_diff_density_min -0.324
_refine_ls_extinction_method none
_refine_ls_goodness_of_fit_ref 1.054
_refine_ls_hydrogen_treatment constr
_refine_ls_matrix_type full
_refine_ls_number_parameters 170
_refine_ls_number_reflns 3542
_refine_ls_number_restraints 0
_refine_ls_restrained_S_all 1.054
_refine_ls_R_factor_all 0.0331
_refine_ls_R_factor_gt 0.0277
_refine_ls_shift/su_max 0.000
_refine_ls_shift/su_mean 0.000
_refine_ls_structure_factor_coef Fsqd
_refine_ls_weighting_details 'calc w=1/[\s^2^(Fo^2^)+(0.0313P)^2^+0.7976P] where P=(Fo^2^+2Fc^2^)/3'
_refine_ls_weighting_scheme calc
_refine_ls_wR_factor_gt 0.0707
_refine_ls_wR_factor_ref 0.0744
_reflns_number_gt 3092
_reflns_number_total 3542
_reflns_threshold_expression I>2\s(I)
_cod_data_source_file sj5419sup1.cf
_cod_data_source_block I
_cod_original_sg_symbol_H-M 'P 21/c'
_cod_database_code 2239808
_cod_database_fobs_code 2239808

loop_
_symmetry_equiv_pos_as_xyz
'x, y, z'
'-x, y+1/2, -z+1/2'
'-x, -y, -z'
'x, -y-1/2, z-1/2'

loop_
_atom_site_type_symbol
_atom_site_label
_atom_site_fract_x
_atom_site_fract_y
_atom_site_fract_z
_atom_site_U_iso_or_equiv
_atom_site_adp_type
_atom_site_calc_flag
_atom_site_refinement_flags
_atom_site_occupancy
_atom_site_symmetry_multiplicity
Ni Ni1 0.5000 0.0000 0.5000 0.01253(7) Uani d S 1 2
O O1 0.58126(8) -0.03642(16) 0.41876(5) 0.01676(19) Uani d . 1 1
O O2 -0.03916(8) -0.2287(2) 0.34237(6) 0.0272(2) Uani d . 1 1
N N1 0.42000(8) 0.2622(2) 0.45360(6) 0.0142(2) Uani d . 1 1
C C1 0.60209(10) 0.1191(2) 0.36758(6) 0.0141(2) Uani d . 1 1
C C2 0.68624(10) 0.0696(3) 0.31981(7) 0.0164(2) Uani d . 1 1
H H2A 0.7260 -0.0744 0.3255 0.020 Uiso calc R 1 1
C C3 0.71053(10) 0.2297(3) 0.26525(7) 0.0176(2) Uani d . 1 1
H H3A 0.7676 0.1945 0.2343 0.021 Uiso calc R 1 1
C C4 0.65287(11) 0.4428(3) 0.25451(7) 0.0182(3) Uani d . 1 1
H H4A 0.6698 0.5501 0.2163 0.022 Uiso calc R 1 1
C C5 0.57101(10) 0.4940(2) 0.30048(7) 0.0157(2) Uani d . 1 1
H H5A 0.5315 0.6380 0.2938 0.019 Uiso calc R 1 1
C C6 0.54531(10) 0.3354(2) 0.35715(6) 0.0138(2) Uani d . 1 1
C C7 0.45329(10) 0.3875(2) 0.39913(7) 0.0146(2) Uani d . 1 1
H H7A 0.4130 0.5271 0.3857 0.018 Uiso calc R 1 1
C C8 0.31199(10) 0.3363(2) 0.47834(7) 0.0163(2) Uani d . 1 1
H H8A 0.2966 0.5015 0.4629 0.020 Uiso calc R 1 1
H H8B 0.3151 0.3279 0.5342 0.020 Uiso calc R 1 1
C C9 0.22048(10) 0.1787(2) 0.44360(7) 0.0159(2) Uani d . 1 1
C C10 0.16960(11) 0.2254(3) 0.37107(7) 0.0209(3) Uani d . 1 1
H H10A 0.1939 0.3559 0.3436 0.025 Uiso calc R 1 1
C C11 0.08462(11) 0.0860(3) 0.33834(7) 0.0235(3) Uani d . 1 1
H H11A 0.0517 0.1204 0.2888 0.028 Uiso calc R 1 1
C C12 0.04753(10) -0.1046(3) 0.37812(7) 0.0194(3) Uani d . 1 1
C C13 0.09757(11) -0.1573(3) 0.44988(8) 0.0216(3) Uani d . 1 1
H H13A 0.0735 -0.2887 0.4770 0.026 Uiso calc R 1 1
C C14 0.18353(11) -0.0150(3) 0.48172(8) 0.0203(3) Uani d . 1 1
H H14A 0.2176 -0.0518 0.5307 0.024 Uiso calc R 1 1
C C15 -0.08444(12) -0.4144(3) 0.38380(9) 0.0274(3) Uani d . 1 1
H H15A -0.1488 -0.4812 0.3537 0.041 Uiso calc R 1 1
H H15B -0.1069 -0.3521 0.4314 0.041 Uiso calc R 1 1
H H15C -0.0287 -0.5376 0.3947 0.041 Uiso calc R 1 1

loop_
_atom_site_aniso_label
_atom_site_aniso_U_11
_atom_site_aniso_U_22
_atom_site_aniso_U_33
_atom_site_aniso_U_12
_atom_site_aniso_U_13
_atom_site_aniso_U_23
Ni1 0.01363(11) 0.01119(12) 0.01281(10) 0.00205(8) 0.00150(7) 0.00034(8)
O1 0.0207(4) 0.0148(5) 0.0153(4) 0.0041(4) 0.0044(3) 0.0021(3)
O2 0.0239(5) 0.0353(6) 0.0210(5) -0.0062(5) -0.0041(4) -0.0053(4)
N1 0.0138(4) 0.0131(5) 0.0157(4) 0.0010(4) 0.0010(3) -0.0012(4)
C1 0.0146(5) 0.0148(6) 0.0126(5) -0.0009(5) -0.0009(4) -0.0015(4)
C2 0.0158(5) 0.0168(6) 0.0165(5) 0.0003(5) 0.0013(4) -0.0021(5)
C3 0.0159(5) 0.0198(7) 0.0174(5) -0.0029(5) 0.0025(4) -0.0026(5)
C4 0.0187(5) 0.0181(6) 0.0179(5) -0.0039(5) 0.0016(4) 0.0015(5)
C5 0.0156(5) 0.0133(6) 0.0176(5) -0.0021(5) -0.0007(4) 0.0011(5)
C6 0.0144(5) 0.0134(6) 0.0133(5) -0.0008(4) -0.0009(4) -0.0009(4)
C7 0.0149(5) 0.0123(6) 0.0160(5) 0.0010(5) -0.0012(4) -0.0009(5)
C8 0.0159(5) 0.0149(6) 0.0183(5) 0.0039(5) 0.0029(4) -0.0004(5)
C9 0.0140(5) 0.0171(6) 0.0167(5) 0.0049(5) 0.0026(4) -0.0008(5)
C10 0.0201(6) 0.0250(7) 0.0178(5) 0.0023(5) 0.0027(4) 0.0036(5)
C11 0.0221(6) 0.0340(8) 0.0141(5) 0.0021(6) 0.0000(4) 0.0007(6)
C12 0.0163(5) 0.0243(7) 0.0174(5) 0.0023(5) 0.0006(4) -0.0057(5)
C13 0.0212(6) 0.0214(7) 0.0216(6) -0.0012(5) -0.0007(5) 0.0019(5)
C14 0.0187(6) 0.0227(7) 0.0185(6) 0.0009(5) -0.0030(4) 0.0029(5)
C15 0.0219(6) 0.0282(8) 0.0317(7) -0.0039(6) 0.0007(5) -0.0100(7)

loop_
_atom_type_symbol
_atom_type_description
_atom_type_scat_dispersion_real
_atom_type_scat_dispersion_imag
_atom_type_scat_source
C C 0.0033 0.0016 'International Tables Vol C Tables 4.2.6.8 and 6.1.1.4'
H H 0.0000 0.0000 'International Tables Vol C Tables 4.2.6.8 and 6.1.1.4'
N N 0.0061 0.0033 'International Tables Vol C Tables 4.2.6.8 and 6.1.1.4'
O O 0.0106 0.0060 'International Tables Vol C Tables 4.2.6.8 and 6.1.1.4'
Ni Ni 0.3393 1.1124 'International Tables Vol C Tables 4.2.6.8 and 6.1.1.4'

loop_
_geom_angle_atom_site_label_1
_geom_angle_atom_site_label_2
_geom_angle_atom_site_label_3
_geom_angle_site_symmetry_1
_geom_angle_site_symmetry_3
_geom_angle
O1 Ni1 O1 . 3_656 180.0000(10)
O1 Ni1 N1 . . 92.30(4)
O1 Ni1 N1 3_656 . 87.70(4)
O1 Ni1 N1 . 3_656 87.70(4)
O1 Ni1 N1 3_656 3_656 92.30(4)
N1 Ni1 N1 . 3_656 180.00(6)
C1 O1 Ni1 . . 128.67(8)
C12 O2 C15 . . 117.36(11)
C7 N1 C8 . . 114.59(11)
C7 N1 Ni1 . . 124.19(9)
C8 N1 Ni1 . . 121.22(8)
O1 C1 C6 . . 123.41(11)
O1 C1 C2 . . 118.82(12)
C6 C1 C2 . . 117.77(11)
C3 C2 C1 . . 120.40(12)
C3 C2 H2A . . 119.8
C1 C2 H2A . . 119.8
C2 C3 C4 . . 121.55(12)
C2 C3 H3A . . 119.2
C4 C3 H3A . . 119.2
C5 C4 C3 . . 118.84(12)
C5 C4 H4A . . 120.6
C3 C4 H4A . . 120.6
C4 C5 C6 . . 120.87(12)
C4 C5 H5A . . 119.6
C6 C5 H5A . . 119.6
C5 C6 C1 . . 120.55(11)
C5 C6 C7 . . 118.67(12)
C1 C6 C7 . . 120.51(11)
N1 C7 C6 . . 126.28(12)
N1 C7 H7A . . 116.9
C6 C7 H7A . . 116.9
N1 C8 C9 . . 110.50(10)
N1 C8 H8A . . 109.5
C9 C8 H8A . . 109.5
N1 C8 H8B . . 109.5
C9 C8 H8B . . 109.5
H8A C8 H8B . . 108.1
C14 C9 C10 . . 117.60(12)
C14 C9 C8 . . 122.03(11)
C10 C9 C8 . . 120.37(12)
C11 C10 C9 . . 121.56(13)
C11 C10 H10A . . 119.2
C9 C10 H10A . . 119.2
C10 C11 C12 . . 119.86(12)
C10 C11 H11A . . 120.1
C12 C11 H11A . . 120.1
O2 C12 C13 . . 124.20(13)
O2 C12 C11 . . 115.95(12)
C13 C12 C11 . . 119.84(13)
C12 C13 C14 . . 119.37(13)
C12 C13 H13A . . 120.3
C14 C13 H13A . . 120.3
C9 C14 C13 . . 121.74(12)
C9 C14 H14A . . 119.1
C13 C14 H14A . . 119.1
O2 C15 H15A . . 109.5
O2 C15 H15B . . 109.5
H15A C15 H15B . . 109.5
O2 C15 H15C . . 109.5
H15A C15 H15C . . 109.5
H15B C15 H15C . . 109.5

loop_
_geom_bond_atom_site_label_1
_geom_bond_atom_site_label_2
_geom_bond_site_symmetry_2
_geom_bond_distance
Ni1 O1 . 1.8407(9)
Ni1 O1 3_656 1.8407(9)
Ni1 N1 . 1.9191(11)
Ni1 N1 3_656 1.9191(11)
O1 C1 . 1.3095(15)
O2 C12 . 1.3717(16)
O2 C15 . 1.427(2)
N1 C7 . 1.2977(16)
N1 C8 . 1.4887(15)
C1 C6 . 1.4123(18)
C1 C2 . 1.4221(16)
C2 C3 . 1.3813(18)
C2 H2A . 0.9500
C3 C4 . 1.402(2)
C3 H3A . 0.9500
C4 C5 . 1.3810(17)
C4 H4A . 0.9500
C5 C6 . 1.4080(17)
C5 H5A . 0.9500
C6 C7 . 1.4374(16)
C7 H7A . 0.9500
C8 C9 . 1.5123(18)
C8 H8A . 0.9900
C8 H8B . 0.9900
C9 C14 . 1.3892(19)
C9 C10 . 1.3986(17)
C10 C11 . 1.384(2)
C10 H10A . 0.9500
C11 C12 . 1.392(2)
C11 H11A . 0.9500
C12 C13 . 1.3898(18)
C13 C14 . 1.3967(19)
C13 H13A . 0.9500
C14 H14A . 0.9500
C15 H15A . 0.9800
C15 H15B . 0.9800
C15 H15C . 0.9800

loop_
_geom_hbond_atom_site_label_D
_geom_hbond_atom_site_label_H
_geom_hbond_atom_site_label_A
_geom_hbond_site_symmetry_A
_geom_hbond_distance_DH
_geom_hbond_distance_HA
_geom_hbond_distance_DA
_geom_hbond_angle_DHA
_geom_hbond_publ_flag
C11 H11A O2 2_555 0.95 2.47 3.3709(17) 158 y
C14 H14A O1 3_656 0.95 2.57 3.2281(17) 126 y
C5 H5A Cg1 2_655 0.95 2.68 3.3918(13) 132 y

loop_
_geom_torsion_atom_site_label_1
_geom_torsion_atom_site_label_2
_geom_torsion_atom_site_label_3
_geom_torsion_atom_site_label_4
_geom_torsion_site_symmetry_1
_geom_torsion
N1 Ni1 O1 C1 . 22.59(11)
N1 Ni1 O1 C1 3_656 -157.41(11)
O1 Ni1 N1 C7 . -19.81(11)
O1 Ni1 N1 C8 . 159.85(9)
O1 Ni1 N1 C8 3_656 -20.15(9)
Ni1 O1 C1 C6 . -13.67(17)
Ni1 O1 C1 C2 . 166.19(9)
O1 C1 C2 C3 . -179.94(11)
C6 C1 C2 C3 . -0.06(18)
C1 C2 C3 C4 . -0.79(19)
C2 C3 C4 C5 . 0.89(19)
C3 C4 C5 C6 . -0.13(19)
C4 C5 C6 C1 . -0.71(18)
C4 C5 C6 C7 . -174.76(11)
O1 C1 C6 C5 . -179.33(11)
C2 C1 C6 C5 . 0.80(17)
O1 C1 C6 C7 . -5.40(18)
C2 C1 C6 C7 . 174.74(11)
C8 N1 C7 C6 . -170.38(11)
Ni1 N1 C7 C6 . 9.30(18)
C5 C6 C7 N1 . -178.90(12)
C1 C6 C7 N1 . 7.05(19)
C7 N1 C8 C9 . 99.88(13)
Ni1 N1 C8 C9 . -79.80(11)
N1 C8 C9 C14 . 95.30(14)
N1 C8 C9 C10 . -84.93(14)
C14 C9 C10 C11 . 0.7(2)
C8 C9 C10 C11 . -179.09(12)
C9 C10 C11 C12 . 0.5(2)
C15 O2 C12 C13 . 3.9(2)
C15 O2 C12 C11 . -175.51(13)
C10 C11 C12 O2 . 178.05(12)
C10 C11 C12 C13 . -1.4(2)
O2 C12 C13 C14 . -178.31(13)
C11 C12 C13 C14 . 1.1(2)
C10 C9 C14 C13 . -1.0(2)
C8 C9 C14 C13 . 178.78(12)
C12 C13 C14 C9 . 0.1(2)
